data_2206609
loop_
_publ_author_name
'Li-Ping Deng'
'Yong-Zhou Hu'

_publ_section_title
;
 <i>N</i>-[4-(Dimethylamino)benzylidene]-4-methylbenzenesulfonamide
;
_journal_coeditor_code YA6251
_journal_issue 8
_journal_name_full 'Acta Crystallographica Section E'
_journal_page_first o2652
_journal_page_last o2653
_journal_paper_doi 10.1107/S1600536805022816
_journal_volume 61
_journal_year 2005
_chemical_formula_iupac 'C16 H18 N2 O2 S'
_chemical_formula_moiety 'C16 H18 N2 O2 S'
_chemical_formula_sum 'C16 H18 N2 O2 S'
_chemical_formula_weight 302.39
_chemical_name_systematic
;
N-[4-(Dimethylamino)benzylidene]-4-methylbenzenesulfonamide
;
_space_group_IT_number 14
_symmetry_cell_setting monoclinic
_symmetry_space_group_name_Hall '-P 2ybc'
_symmetry_space_group_name_H-M 'P 1 21/c 1'
_cell_angle_alpha 90
_cell_angle_beta 105.9760(10)
_cell_angle_gamma 90
_cell_formula_units_Z 4
_cell_length_a 17.1543(4)
_cell_length_b 8.3835(2)
_cell_length_c 10.9679(3)
_cell_measurement_reflns_used 9315
_cell_measurement_temperature 295.0(10)
_cell_measurement_theta_max 27.5
_cell_measurement_theta_min 1.2
_cell_volume 1516.41(7)
_computing_cell_refinement PROCESS-AUTO
_computing_data_collection 'PROCESS-AUTO (Rigaku Corporation, 1998)'
_computing_data_reduction 'CrystalStructure (Rigaku/MSC, 2004)'
_computing_molecular_graphics 'ORTEP-3 for Windows (Farrugia, 1997)'
_computing_publication_material CrystalStructure
_computing_structure_refinement 'CRYSTALS (Betteridge <i>et al.</i>, 2003)'
_computing_structure_solution 'SIR97 (Altomare <i>et al.</i>, 1999)'
_diffrn_detector_area_resol_mean 10.00
_diffrn_measured_fraction_theta_full 0.9971
_diffrn_measured_fraction_theta_max 0.9971
_diffrn_measurement_device_type 'Rigaku R-AXIS RAPID'
_diffrn_measurement_method \w
_diffrn_radiation_type MoK\a
_diffrn_radiation_wavelength 0.71069
_diffrn_reflns_av_R_equivalents 0.054
_diffrn_reflns_limit_h_max 22
_diffrn_reflns_limit_h_min -20
_diffrn_reflns_limit_k_max 10
_diffrn_reflns_limit_k_min -10
_diffrn_reflns_limit_l_max 13
_diffrn_reflns_limit_l_min -14
_diffrn_reflns_number 9646
_diffrn_reflns_theta_full 27.0
_diffrn_reflns_theta_max 27.5
_diffrn_standards_decay_% 0
_diffrn_standards_interval_count 0
_diffrn_standards_interval_time 0
_diffrn_standards_number 0
_exptl_absorpt_coefficient_mu 0.22
_exptl_absorpt_correction_T_max 0.957
_exptl_absorpt_correction_T_min 0.911
_exptl_absorpt_correction_type multi-scan
_exptl_absorpt_process_details '(ABSCOR; Higashi, 1995)'
_exptl_crystal_colour yellow
_exptl_crystal_density_diffrn 1.324
_exptl_crystal_density_method 'not measured'
_exptl_crystal_description prism
_exptl_crystal_F_000 640.00
_exptl_crystal_size_max 0.30
_exptl_crystal_size_mid 0.22
_exptl_crystal_size_min 0.20
_refine_diff_density_max 0.48
_refine_diff_density_min -0.39
_refine_ls_extinction_coef 88.(2)
_refine_ls_extinction_method 'Larson (1970), equation 22'
_refine_ls_goodness_of_fit_ref 1.00
_refine_ls_hydrogen_treatment constr
_refine_ls_number_parameters 191
_refine_ls_number_reflns 3176
_refine_ls_R_factor_gt 0.055
_refine_ls_shift/su_max 0.000
_refine_ls_structure_factor_coef Fsqd
_refine_ls_weighting_details 'w = 1/[0.0012Fo^2^ + 1.0\s(Fo^2^)]/(4Fo^2^)'
_refine_ls_weighting_scheme calc
_refine_ls_wR_factor_ref 0.152
_reflns_number_gt 1718
_reflns_number_total 3458
_reflns_threshold_expression I>2\s(I)
_cod_data_source_file ya6251.cif
_cod_data_source_block I
_cod_original_cell_volume 1516.41(6)
_cod_original_sg_symbol_H-M 'P 21/c'
_cod_database_code 2206609
_cod_database_fobs_code 2206609

loop_
_symmetry_equiv_pos_site_id
_symmetry_equiv_pos_as_xyz
1 +X,+Y,+Z
2 -X,1/2+Y,1/2-Z
3 -X,-Y,-Z
4 +X,1/2-Y,1/2+Z

loop_
_atom_site_label
_atom_site_fract_x
_atom_site_fract_y
_atom_site_fract_z
_atom_site_U_iso_or_equiv
_atom_site_adp_type
_atom_site_calc_flag
_atom_site_refinement_flags
_atom_site_occupancy
_atom_site_type_symbol
S1 0.20643(4) 0.34121(9) 0.71036(7) 0.0720(3) Uani d . 1.00 S
O1 0.17520(10) 0.1925(2) 0.6523(2) 0.0884(8) Uani d . 1.00 O
O2 0.20550(10) 0.3699(3) 0.8381(2) 0.0942(8) Uani d . 1.00 O
N1 0.30050(10) 0.3726(3) 0.7073(2) 0.0651(7) Uani d . 1.00 N
N2 0.64320(10) 0.3441(3) 0.5808(2) 0.0640(7) Uani d . 1.00 N
C1 0.0369(2) 0.8799(4) 0.3781(3) 0.0910(10) Uani d . 1.00 C
C2 0.07960(10) 0.7466(4) 0.4614(3) 0.0651(9) Uani d . 1.00 C
C3 0.0771(2) 0.5939(4) 0.4148(3) 0.0750(10) Uani d . 1.00 C
C4 0.1149(2) 0.4680(4) 0.4901(3) 0.0730(10) Uani d . 1.00 C
C5 0.15520(10) 0.4969(3) 0.6142(2) 0.0567(8) Uani d . 1.00 C
C6 0.1593(2) 0.6488(4) 0.6620(2) 0.0657(9) Uani d . 1.00 C
C7 0.1221(2) 0.7738(3) 0.5861(3) 0.0662(9) Uani d . 1.00 C
C8 0.3274(2) 0.2888(3) 0.6290(3) 0.0605(8) Uani d . 1.00 C
C9 0.40800(10) 0.3053(3) 0.6171(2) 0.0549(7) Uani d . 1.00 C
C10 0.46270(10) 0.4146(3) 0.6885(2) 0.0585(8) Uani d . 1.00 C
C11 0.53960(10) 0.4293(3) 0.6769(2) 0.0559(7) Uani d . 1.00 C
C12 0.56660(10) 0.3306(3) 0.5915(2) 0.0536(7) Uani d . 1.00 C
C13 0.51120(10) 0.2213(3) 0.5199(2) 0.0592(8) Uani d . 1.00 C
C14 0.43420(10) 0.2098(3) 0.5316(2) 0.0591(8) Uani d . 1.00 C
C15 0.6705(2) 0.2481(4) 0.4909(3) 0.0880(10) Uani d . 1.00 C
C16 0.6990(2) 0.4582(3) 0.6545(3) 0.0748(9) Uani d . 1.00 C
H1 -0.0179 0.8862 0.3837 0.111 Uiso c R 1.00 H
H2 0.0643 0.9786 0.4063 0.111 Uiso c R 1.00 H
H3 0.0364 0.8599 0.2917 0.111 Uiso c R 1.00 H
H4 0.0476 0.5731 0.3262 0.087 Uiso c R 1.00 H
H5 0.1138 0.3603 0.4549 0.087 Uiso c R 1.00 H
H6 0.1893 0.6688 0.7505 0.077 Uiso c R 1.00 H
H7 0.1252 0.8821 0.6207 0.080 Uiso c R 1.00 H
H8 0.2912 0.2107 0.5752 0.071 Uiso c R 1.00 H
H9 0.4459 0.4827 0.7493 0.069 Uiso c R 1.00 H
H10 0.5766 0.5086 0.7277 0.065 Uiso c R 1.00 H
H11 0.5282 0.1510 0.4606 0.071 Uiso c R 1.00 H
H12 0.3966 0.1330 0.4788 0.070 Uiso c R 1.00 H
H13 0.6933 0.1505 0.5310 0.109 Uiso c R 1.00 H
H14 0.7107 0.3055 0.4627 0.109 Uiso c R 1.00 H
H15 0.6254 0.2243 0.4192 0.109 Uiso c R 1.00 H
H16 0.6701 0.5524 0.6663 0.089 Uiso c R 1.00 H
H17 0.7256 0.4128 0.7356 0.089 Uiso c R 1.00 H
H18 0.7387 0.4855 0.6110 0.089 Uiso c R 1.00 H

loop_
_atom_site_aniso_label
_atom_site_aniso_U_11
_atom_site_aniso_U_22
_atom_site_aniso_U_33
_atom_site_aniso_U_12
_atom_site_aniso_U_13
_atom_site_aniso_U_23
S1 0.0667(5) 0.0704(6) 0.0837(6) 0.0126(4) 0.0285(4) 0.0197(4)
O1 0.0720(10) 0.0580(10) 0.139(2) -0.0020(10) 0.0360(10) 0.0100(10)
O2 0.100(2) 0.115(2) 0.0770(10) 0.0350(10) 0.0400(10) 0.0380(10)
N1 0.0560(10) 0.064(2) 0.0750(10) 0.0080(10) 0.0170(10) 0.0070(10)
N2 0.0620(10) 0.0610(10) 0.0720(10) -0.0070(10) 0.0230(10) -0.0060(10)
C1 0.075(2) 0.106(3) 0.094(2) 0.029(2) 0.030(2) 0.032(2)
C2 0.054(2) 0.073(2) 0.071(2) 0.0100(10) 0.0220(10) 0.014(2)
C3 0.072(2) 0.085(2) 0.060(2) -0.004(2) 0.0040(10) -0.002(2)
C4 0.079(2) 0.061(2) 0.076(2) -0.0030(10) 0.016(2) -0.010(2)
C5 0.0550(10) 0.059(2) 0.058(2) 0.0020(10) 0.0190(10) 0.0030(10)
C6 0.068(2) 0.071(2) 0.053(2) 0.0040(10) 0.0090(10) -0.0040(10)
C7 0.065(2) 0.059(2) 0.076(2) 0.0090(10) 0.0220(10) 0.001(2)
C8 0.065(2) 0.053(2) 0.061(2) 0.0060(10) 0.0120(10) 0.0090(10)
C9 0.0570(10) 0.049(2) 0.058(2) 0.0040(10) 0.0150(10) 0.0100(10)
C10 0.066(2) 0.054(2) 0.0550(10) 0.0100(10) 0.0140(10) 0.0020(10)
C11 0.058(2) 0.049(2) 0.0540(10) -0.0010(10) 0.0060(10) -0.0040(10)
C12 0.0570(10) 0.0480(10) 0.0540(10) 0.0010(10) 0.0120(10) 0.0060(10)
C13 0.068(2) 0.050(2) 0.060(2) -0.0030(10) 0.0180(10) -0.0080(10)
C14 0.064(2) 0.049(2) 0.063(2) -0.0070(10) 0.0140(10) -0.0010(10)
C15 0.071(2) 0.092(2) 0.109(2) -0.006(2) 0.040(2) -0.016(2)
C16 0.060(2) 0.072(2) 0.088(2) -0.0090(10) 0.0130(10) 0.000(2)

loop_
_atom_type_symbol
_atom_type_description
_atom_type_scat_dispersion_real
_atom_type_scat_dispersion_imag
_atom_type_scat_source
C C 0.003 0.002
;
International Tables for Crystallography
(1992, Vol. C, Tables 4.2.6.8 and 6.1.1.4)
;
H H 0.000 0.000
;
International Tables for Crystallography
(1992, Vol. C, Table 6.1.1.4)
;
O O 0.011 0.006
;
International Tables for Crystallography
(1992, Vol. C, Tables 4.2.6.8 and 6.1.1.4)
;
N N 0.006 0.003
;
International Tables for Crystallography
(1992, Vol. C, Tables 4.2.6.8 and 6.1.1.4)
;
S S 0.125 0.123
;
International Tables for Crystallography
(1992, Vol. C, Tables 4.2.6.8 and 6.1.1.4)
;

loop_
_geom_angle_atom_site_label_1
_geom_angle_atom_site_label_2
_geom_angle_atom_site_label_3
_geom_angle
_geom_angle_publ_flag
O2 S1 O1 118.60(10) y
N1 S1 O1 112.20(10) y
C5 S1 O1 108.40(10) y
N1 S1 O2 105.60(10) y
C5 S1 O2 109.00(10) y
C5 S1 N1 101.60(10) y
S1 N1 C8 117.3(2) y
S1 C5 C4 119.9(2) y
S1 C5 C6 119.8(2) ?
N1 C8 C9 122.6(2) ?
N2 C12 C11 120.6(2) ?
N2 C12 C13 122.2(2) ?
C15 N2 C12 121.0(2) ?
C16 N2 C12 121.3(2) ?
C16 N2 C15 117.6(2) ?
C1 C2 C3 120.5(2) ?
C1 C2 C7 121.1(3) ?
C2 C3 C4 121.7(3) ?
C7 C2 C3 118.4(3) ?
C2 C7 C6 120.2(3) ?
C3 C4 C5 118.9(3) ?
C4 C5 C6 120.2(2) ?
C5 C6 C7 120.5(2) ?
C8 C9 C10 122.2(2) ?
C8 C9 C14 120.1(2) ?
C9 C10 C11 121.8(2) ?
C14 C9 C10 117.7(2) ?
C9 C14 C13 121.3(2) ?
C10 C11 C12 120.5(2) ?
C11 C12 C13 117.2(2) ?
C12 C13 C14 121.4(3) ?
N1 C8 H8 118.8 ?
N2 C15 H13 109.2 ?
N2 C15 H14 109.7 ?
N2 C15 H15 109.6 ?
N2 C16 H16 109.6 ?
N2 C16 H17 109.3 ?
N2 C16 H18 109.5 ?
H1 C1 C2 108.9 ?
H2 C1 C2 109.3 ?
H3 C1 C2 109.9 ?
H2 C1 H1 109.5 ?
H3 C1 H1 109.4 ?
H3 C1 H2 109.8 ?
C2 C3 H4 119.2 ?
C2 C7 H7 119.6 ?
C3 C4 H5 120.7 ?
H4 C3 C4 119.0 ?
H5 C4 C5 120.3 ?
C5 C6 H6 119.6 ?
H6 C6 C7 119.8 ?
C6 C7 H7 120.2 ?
H8 C8 C9 118.6 ?
C9 C10 H9 119.3 ?
C9 C14 H12 119.5 ?
H9 C10 C11 118.9 ?
C10 C11 H10 120.0 ?
H10 C11 C12 119.5 ?
C12 C13 H11 119.1 ?
H11 C13 C14 119.6 ?
C13 C14 H12 119.2 ?
H14 C15 H13 109.6 ?
H15 C15 H13 109.5 ?
H15 C15 H14 109.2 ?
H17 C16 H16 109.5 ?
H18 C16 H16 109.5 ?
H18 C16 H17 109.5 ?

loop_
_geom_bond_atom_site_label_1
_geom_bond_atom_site_label_2
_geom_bond_distance
_geom_bond_publ_flag
S1 O1 1.435(2) y
S1 O2 1.426(2) y
S1 N1 1.645(2) y
S1 C5 1.755(2) y
N1 C8 1.289(4) y
N2 C12 1.355(4) y
N2 C15 1.447(4) y
N2 C16 1.435(3) y
C1 C2 1.501(4) ?
C2 C3 1.375(4) ?
C2 C7 1.381(4) ?
C3 C4 1.386(4) ?
C4 C5 1.368(3) ?
C5 C6 1.371(4) ?
C6 C7 1.380(4) ?
C8 C9 1.432(4) ?
C9 C10 1.388(3) ?
C9 C14 1.398(4) ?
C10 C11 1.364(4) ?
C11 C12 1.420(4) ?
C12 C13 1.396(3) ?
C13 C14 1.365(4) ?
C1 H1 0.960 ?
C1 H2 0.960 ?
C1 H3 0.960 ?
C3 H4 0.980 ?
C4 H5 0.980 ?
C6 H6 0.980 ?
C7 H7 0.980 ?
C8 H8 0.980 ?
C10 H9 0.980 ?
C11 H10 0.980 ?
C13 H11 0.980 ?
C14 H12 0.980 ?
C15 H13 0.960 ?
C15 H14 0.960 ?
C15 H15 0.960 ?
C16 H16 0.960 ?
C16 H17 0.960 ?
C16 H18 0.960 ?

loop_
_geom_contact_atom_site_label_1
_geom_contact_atom_site_label_2
_geom_contact_distance
_geom_contact_site_symmetry_2
S1 C4 2.710(3) .
S1 C6 2.711(3) .
S1 C8 2.513(3) .
O1 O2 2.460(3) .
O1 N1 2.559(3) .
O1 C4 2.926(3) .
O1 C5 2.594(3) .
O1 C8 2.810(4) .
O1 C16 3.238(3) 2_646
O2 N1 2.450(3) .
O2 C5 2.596(3) .
O2 C6 2.997(3) .
O2 C8 3.568(4) .
O2 C8 3.557(3) 4
N1 C4 3.504(3) .
N1 C5 2.635(3) .
N1 C6 3.289(4) .
N1 C9 2.388(4) .
N1 C10 2.868(3) .
N2 C11 2.411(4) .
N2 C13 2.408(3) .
C1 C3 2.497(5) .
C1 C6 3.581(5) 4_564
C1 C7 2.510(4) .
C2 C4 2.411(4) .
C2 C5 2.770(4) .
C2 C6 2.393(4) .
C3 C5 2.372(4) .
C3 C6 2.729(4) .
C3 C7 2.367(4) .
C4 C6 2.375(4) .
C4 C7 2.761(4) .
C5 C7 2.389(4) .
C5 C8 3.396(4) .
C6 C1 3.581(5) 4_565
C8 O2 3.557(3) 4_554
C8 C10 2.469(4) .
C8 C14 2.452(4) .
C9 C11 2.405(3) .
C9 C12 2.818(4) .
C9 C13 2.409(4) .
C10 C12 2.418(4) .
C10 C13 2.753(4) .
C10 C14 2.384(3) .
C11 C13 2.405(3) .
C11 C14 2.758(3) .
C11 C16 2.823(4) .
C12 C14 2.407(3) .
C12 C15 2.440(5) .
C12 C16 2.432(4) .
C13 C15 2.845(4) .
C15 C16 2.466(4) .
C16 O1 3.238(3) 2_656

loop_
_geom_torsion_atom_site_label_1
_geom_torsion_atom_site_label_2
_geom_torsion_atom_site_label_3
_geom_torsion_atom_site_label_4
_geom_torsion
_geom_torsion_publ_flag
O1 S1 N1 C8 17.4(2) y
O2 S1 N1 C8 148.0(2) y
C5 S1 N1 C8 -98.2(2) y
O1 S1 C5 C4 -19.1(3) y
O1 S1 C5 C6 164.4(2) y
O2 S1 C5 C4 -149.5(2) y
O2 S1 C5 C6 34.0(3) ?
N1 S1 C5 C4 99.3(2) ?
N1 S1 C5 C6 -77.2(2) y
S1 N1 C8 C9 179.8(2) y
C15 N2 C12 C11 -177.8(2) ?
C15 N2 C12 C13 1.9(4) ?
C16 N2 C12 C11 -0.3(3) ?
C16 N2 C12 C13 179.5(2) ?
C1 C2 C3 C4 -179.0(3) ?
C7 C2 C3 C4 0.8(5) ?
C1 C2 C7 C6 178.4(3) ?
C3 C2 C7 C6 -1.4(4) ?
C2 C3 C4 C5 0.6(5) ?
C3 C4 C5 S1 -177.9(2) ?
C3 C4 C5 C6 -1.4(4) ?
S1 C5 C6 C7 177.4(3) ?
C4 C5 C6 C7 0.9(4) ?
C5 C6 C7 C2 0.5(5) ?
N1 C8 C9 C10 -0.7(4) ?
N1 C8 C9 C14 179.2(2) ?
C8 C9 C10 C11 179.8(2) ?
C14 C9 C10 C11 -0.2(4) ?
C8 C9 C14 C13 -178.8(2) ?
C10 C9 C14 C13 1.1(4) ?
C9 C10 C11 C12 -0.8(4) ?
C10 C11 C12 N2 -179.4(2) ?
C10 C11 C12 C13 0.9(3) ?
N2 C12 C13 C14 -179.7(2) ?
C11 C12 C13 C14 0.0(3) ?
C12 C13 C14 C9 -1.0(4) ?

loop_
_cod_related_entry_id
_cod_related_entry_database
_cod_related_entry_code
1 ChemSpider 30654839
